data_7245646
loop_
_publ_author_name
'Wu, Chao'
'Gao, Lu'
'Xiong, Jing'
'Dai, Xia-Lin'
'Gao, Wei'
'Lu, Tongbu'
'Chen, Jia-Mei'

_publ_section_title
;
 Salts of rucaparib with dicarboxylic acids: synthesis, crystal structures
 and solubility aspects
;
_journal_name_full CrystEngComm
_journal_paper_doi 10.1039/D2CE00842D
_journal_year 2022
_chemical_formula_moiety 'C19 H19 F N3 O, C7 H11 O4'
_chemical_formula_sum 'C26 H30 F N3 O5'
_chemical_formula_weight 483.53
_space_group_crystal_system orthorhombic
_space_group_IT_number 18
_space_group_name_Hall 'P 2 2ab'
_space_group_name_H-M_alt 'P 21 21 2'
_atom_sites_solution_hydrogens mixed
_atom_sites_solution_primary dual
_audit_creation_date 2022-08-18
_audit_creation_method
;
Olex2 1.3
(compiled 2020.11.12 svn.r5f609507 for OlexSys, GUI svn.r6408)
;
_audit_update_record
;
2022-08-21 deposited with the CCDC.	2022-10-11 downloaded from the CCDC.
;
_cell_angle_alpha 90
_cell_angle_beta 90
_cell_angle_gamma 90
_cell_formula_units_Z 4
_cell_length_a 27.4657(3)
_cell_length_b 15.6448(2)
_cell_length_c 5.56040(10)
_cell_measurement_reflns_used 17827
_cell_measurement_temperature 150.00(10)
_cell_measurement_theta_max 78.9970
_cell_measurement_theta_min 3.1940
_cell_volume 2389.28(6)
_computing_cell_refinement 'CrysAlisPro 1.171.39.46e (Rigaku OD, 2018)'
_computing_data_collection 'CrysAlisPro 1.171.39.46e (Rigaku OD, 2018)'
_computing_data_reduction 'CrysAlisPro 1.171.39.46e (Rigaku OD, 2018)'
_computing_molecular_graphics 'Olex2 1.3 (Dolomanov et al., 2009)'
_computing_publication_material 'Olex2 1.3 (Dolomanov et al., 2009)'
_computing_structure_refinement 'SHELXL 2018/3 (Sheldrick, 2015)'
_computing_structure_solution 'SHELXT 2018/2 (Sheldrick, 2018)'
_diffrn_ambient_environment N~2~
_diffrn_ambient_temperature 150.00(10)
_diffrn_detector 'CCD plate'
_diffrn_measured_fraction_theta_full 1.000
_diffrn_measured_fraction_theta_max 0.992
_diffrn_measurement_details
;
List of Runs (angles in degrees, time in seconds):

  # Type    Start    End  Width  t~exp~   \w     \q     \k     \f   Frames
#--------------------------------------------------------------------------
  1  \w    -28.00  70.00   0.50    1.50    --    0.00  57.00  60.00  196
  2  \w     12.00  38.00   0.50    1.50    --    0.00  57.00-120.00   52
  3  \w    -88.00 -62.00   0.50    1.50    --    0.00 -37.00  90.00   52
  4  \w    -39.00  47.00   0.50    1.50    --    0.00 -19.00-120.00  172
  5  \w    -26.00  71.00   0.50    1.50    --    0.00  57.00 120.00  194
  6  \w    -43.00 -17.00   0.50    1.50    --    0.00 -37.00  90.00   52
  7  \w     62.00  88.00   0.50    2.50    --  106.20 -77.00 -30.00   52
  8  \w     91.00 117.00   0.50    2.50    --  106.20 -30.00-180.00   52
  9  \w     60.00  98.00   0.50    2.50    --  106.20 -45.00 -30.00   76
 10  \w     22.00  50.00   0.50    2.50    --  106.20 -30.00-180.00   56
 11  \w     74.00 122.00   0.50    2.50    --  106.20 -82.00  90.00   96
 12  \w    165.00 192.00   0.50    2.50    --  106.20  45.00 -90.00   54
 13  \w     57.00 143.00   0.50    2.50    --  106.20 -82.00  30.00  172
 14  \w     47.00 143.00   0.50    2.50    --  106.20 -82.00 -30.00  192
 15  \w     78.00 195.00   0.50    2.50    --  106.20  45.00 150.00  234
 16  \w     85.00 193.00   0.50    2.50    --  106.20  82.00-120.00  216
 17  \w     57.00 106.00   0.50    2.50    --  106.20 -82.00 150.00   98
 18  \w     67.00 143.00   0.50    2.50    --  106.20 -82.00-150.00  152
 19  \w    125.00 189.00   0.50    2.50    --  106.20  45.00  30.00  128
 20  \w     18.00  71.00   0.50    2.50    --  106.20 -45.00 150.00  106
 21  \w     77.00 102.00   0.50    2.50    --  106.20 -45.00 150.00   50
 22  \w     94.00 131.00   0.50    2.50    --  106.20 -82.00 -90.00   74
 23  \w     78.00 115.00   0.50    2.50    --  106.20  45.00  30.00   74
 24  \w     73.00 134.00   0.50    2.50    --  106.20 -45.00-150.00  122
 25  \w     79.00 192.00   0.50    2.50    --  106.20  30.00 -90.00  226
 26  \w    101.00 184.00   0.50    2.50    --  106.20  45.00 -30.00  166
 27  \w     27.00  52.00   0.50    2.50    --  106.20 -45.00 -30.00   50
 28  \w     45.00 127.00   0.50    2.50    --  106.20 -82.00-180.00  164
;
_diffrn_measurement_device 'four-circle diffractometer'
_diffrn_measurement_device_type 'XtaLAB AFC12 (RINC): Kappa dual home/near'
_diffrn_measurement_method '\w scans'
_diffrn_orient_matrix_type 'CrysAlisPro convention (1999,Acta A55,543-557)'
_diffrn_orient_matrix_UB_11 0.0450141000
_diffrn_orient_matrix_UB_12 -0.0491420000
_diffrn_orient_matrix_UB_13 -0.0905208000
_diffrn_orient_matrix_UB_21 -0.0271477000
_diffrn_orient_matrix_UB_22 -0.0220760000
_diffrn_orient_matrix_UB_23 -0.2343102000
_diffrn_orient_matrix_UB_31 0.0195812000
_diffrn_orient_matrix_UB_32 0.0824329000
_diffrn_orient_matrix_UB_33 -0.1168132000
_diffrn_radiation_monochromator mirror
_diffrn_radiation_probe x-ray
_diffrn_radiation_type 'Cu K\a'
_diffrn_radiation_wavelength 1.54184
_diffrn_reflns_av_R_equivalents 0.0886
_diffrn_reflns_av_unetI/netI 0.0446
_diffrn_reflns_Laue_measured_fraction_full 1.000
_diffrn_reflns_Laue_measured_fraction_max 0.992
_diffrn_reflns_limit_h_max 34
_diffrn_reflns_limit_h_min -34
_diffrn_reflns_limit_k_max 19
_diffrn_reflns_limit_k_min -18
_diffrn_reflns_limit_l_max 6
_diffrn_reflns_limit_l_min -6
_diffrn_reflns_number 28889
_diffrn_reflns_point_group_measured_fraction_full 1.000
_diffrn_reflns_point_group_measured_fraction_max 0.986
_diffrn_reflns_theta_full 67.684
_diffrn_reflns_theta_max 79.384
_diffrn_reflns_theta_min 3.218
_diffrn_source 'micro-focus sealed X-ray tube'
_diffrn_source_type 'Rigaku (Cu) X-ray Source'
_exptl_absorpt_coefficient_mu 0.819
_exptl_absorpt_correction_T_max 1.00000
_exptl_absorpt_correction_T_min 0.67322
_exptl_absorpt_correction_type multi-scan
_exptl_absorpt_process_details
;
CrysAlisPro 1.171.39.46e (Rigaku Oxford Diffraction, 2018)
Empirical absorption correction using spherical harmonics,
 implemented in SCALE3 ABSPACK scaling algorithm.
;
_exptl_crystal_colour colourless
_exptl_crystal_density_diffrn 1.344
_exptl_crystal_description needle-shaped
_exptl_crystal_F_000 1024
_exptl_crystal_size_max 0.15
_exptl_crystal_size_mid 0.08
_exptl_crystal_size_min 0.04
_refine_diff_density_max 0.205
_refine_diff_density_min -0.237
_refine_diff_density_rms 0.047
_refine_ls_abs_structure_details
;
 Flack x determined using 1904 quotients [(I+)-(I-)]/[(I+)+(I-)]
 (Parsons, Flack and Wagner, Acta Cryst. B69 (2013) 249-259).
;
_refine_ls_abs_structure_Flack 0.05(13)
_refine_ls_extinction_method none
_refine_ls_goodness_of_fit_ref 1.129
_refine_ls_hydrogen_treatment mixed
_refine_ls_matrix_type full
_refine_ls_number_parameters 337
_refine_ls_number_reflns 5102
_refine_ls_number_restraints 0
_refine_ls_restrained_S_all 1.129
_refine_ls_R_factor_all 0.0474
_refine_ls_R_factor_gt 0.0452
_refine_ls_shift/su_max 0.000
_refine_ls_shift/su_mean 0.000
_refine_ls_structure_factor_coef Fsqd
_refine_ls_weighting_details 'w=1/[\s^2^(Fo^2^)+(0.0746P)^2^+0.2256P] where P=(Fo^2^+2Fc^2^)/3'
_refine_ls_weighting_scheme calc
_refine_ls_wR_factor_gt 0.1242
_refine_ls_wR_factor_ref 0.1255
_reflns_Friedel_coverage 0.715
_reflns_Friedel_fraction_full 1.000
_reflns_Friedel_fraction_max 0.978
_reflns_number_gt 4838
_reflns_number_total 5102
_reflns_threshold_expression 'I > 2\s(I)'
_cod_data_source_file d2ce00842d2.cif
_cod_data_source_block rucaparib_pimelic_acid
_cod_database_code 7245646
_shelx_shelxl_version_number 2018/3
_shelx_space_group_comment
;
The symmetry employed for this shelxl refinement is uniquely defined
by the following loop, which should always be used as a source of
symmetry information in preference to the above space-group names.
They are only intended as comments.
;
_reflns_odcompleteness_completeness 99.93
_reflns_odcompleteness_iscentric 1
_reflns_odcompleteness_theta 74.33
_olex2_refinement_description
;
1. Fixed Uiso
 At 1.2 times of:
  All C(H) groups, All C(H,H) groups
 At 1.5 times of:
  All C(H,H,H) groups
2.a Secondary CH2 refined with riding coordinates:
 C2(H2A,H2B), C24(H24A,H24B), C14(H14A,H14B), C13(H13A,H13B), C25(H25A,H25B),
 C23(H23A,H23B), C22(H22A,H22B), C21(H21A,H21B)
2.b Aromatic/amide H refined with riding coordinates:
 C5(H5), C6(H6), C4(H4), C7(H7), C19(H19), C17(H17)
2.c Idealised Me refined as rotating group:
 C1(H1C,H1D,H1E)
;
_olex2_submission_special_instructions 'No special instructions were received'
_oxdiff_exptl_absorpt_empirical_details
;
Empirical correction (ABSPACK) includes:
- Absorption correction using spherical harmonics
- Frame scaling
;
_oxdiff_exptl_absorpt_empirical_full_max 3.541
_oxdiff_exptl_absorpt_empirical_full_min 0.391

loop_
_space_group_symop_operation_xyz
'x, y, z'
'-x, -y, z'
'-x+1/2, y+1/2, -z'
'x+1/2, -y+1/2, -z'

loop_
_atom_site_label
_atom_site_type_symbol
_atom_site_fract_x
_atom_site_fract_y
_atom_site_fract_z
_atom_site_U_iso_or_equiv
_atom_site_adp_type
_atom_site_occupancy
_atom_site_site_symmetry_order
_atom_site_calc_flag
_atom_site_refinement_flags_posn
_atom_site_refinement_flags_adp
_atom_site_refinement_flags_occupancy
_atom_site_disorder_assembly
_atom_site_disorder_group
F1 F 0.49702(7) 0.88218(13) -0.1807(4) 0.0494(5) Uani 1 1 d . . . . .
O4 O 0.81398(7) 0.54008(11) 0.8887(3) 0.0286(4) Uani 1 1 d . . . . .
O5 O 0.85072(7) 0.45979(12) 1.1608(3) 0.0310(4) Uani 1 1 d . . . . .
O1 O 0.54525(6) 0.71465(14) 0.5274(4) 0.0398(5) Uani 1 1 d . . . . .
O2 O 0.60140(7) 0.68076(15) 0.8860(5) 0.0447(5) Uani 1 1 d . . . . .
N1 N 0.12924(7) 0.57197(13) 0.6208(4) 0.0226(4) Uani 1 1 d . . . . .
O3 O 0.55145(7) 0.57734(13) 1.0122(5) 0.0434(5) Uani 1 1 d . . . . .
N2 N 0.34856(7) 0.79445(13) 0.2113(4) 0.0259(4) Uani 1 1 d . . . . .
N3 N 0.48399(8) 0.62448(15) 0.6167(5) 0.0345(5) Uani 1 1 d . . . . .
C26 C 0.82087(8) 0.51743(15) 1.1036(5) 0.0242(5) Uani 1 1 d . . . . .
C3 C 0.19304(8) 0.68308(14) 0.6074(4) 0.0227(5) Uani 1 1 d . . . . .
C8 C 0.29023(8) 0.71880(14) 0.4729(4) 0.0222(5) Uani 1 1 d . . . . .
C9 C 0.34032(8) 0.73644(14) 0.3948(4) 0.0225(4) Uani 1 1 d . . . . .
C10 C 0.39727(8) 0.79772(16) 0.1626(5) 0.0260(5) Uani 1 1 d . . . . .
C5 C 0.23153(8) 0.66294(15) 0.7589(4) 0.0244(5) Uani 1 1 d . . . . .
H5 H 0.225052 0.636149 0.908888 0.029 Uiso 1 1 calc R U . . .
C6 C 0.25108(8) 0.73940(15) 0.3219(5) 0.0239(5) Uani 1 1 d . . . . .
H6 H 0.257358 0.765688 0.171065 0.029 Uiso 1 1 calc R U . . .
C12 C 0.38418(8) 0.70052(15) 0.4638(5) 0.0247(5) Uani 1 1 d . . . . .
C11 C 0.42126(8) 0.73943(15) 0.3178(5) 0.0251(5) Uani 1 1 d . . . . .
C4 C 0.20347(8) 0.72229(15) 0.3878(5) 0.0243(5) Uani 1 1 d . . . . .
H4 H 0.177619 0.737385 0.282518 0.029 Uiso 1 1 calc R U . . .
C2 C 0.14110(8) 0.66259(15) 0.6774(5) 0.0246(5) Uani 1 1 d . . . . .
H2A H 0.136658 0.672802 0.851751 0.029 Uiso 1 1 calc R U . . .
H2B H 0.118576 0.700803 0.589294 0.029 Uiso 1 1 calc R U . . .
C7 C 0.27947(8) 0.68127(15) 0.6954(5) 0.0251(5) Uani 1 1 d . . . . .
H7 H 0.305109 0.668202 0.804004 0.030 Uiso 1 1 calc R U . . .
C15 C 0.50258(9) 0.68893(17) 0.4890(6) 0.0315(5) Uani 1 1 d . . . . .
C16 C 0.47262(9) 0.73373(16) 0.3060(5) 0.0290(5) Uani 1 1 d . . . . .
C24 C 0.74119(9) 0.58618(17) 1.2298(5) 0.0318(6) Uani 1 1 d . . . . .
H24A H 0.728394 0.629658 1.342648 0.038 Uiso 1 1 calc R U . . .
H24B H 0.740786 0.611271 1.066309 0.038 Uiso 1 1 calc R U . . .
C20 C 0.58965(9) 0.61710(17) 1.0302(6) 0.0340(6) Uani 1 1 d . . . . .
C18 C 0.47151(10) 0.83586(17) -0.0171(6) 0.0346(6) Uani 1 1 d . . . . .
C1 C 0.07724(9) 0.55084(18) 0.6629(6) 0.0340(6) Uani 1 1 d . . . . .
H1C H 0.056652 0.589489 0.568563 0.051 Uiso 1 1 calc R U . . .
H1D H 0.069690 0.557397 0.834144 0.051 Uiso 1 1 calc R U . . .
H1E H 0.071048 0.491675 0.613700 0.051 Uiso 1 1 calc R U . . .
C19 C 0.42183(9) 0.84703(17) -0.0087(6) 0.0320(5) Uani 1 1 d . . . . .
H19 H 0.405325 0.885634 -0.112347 0.038 Uiso 1 1 calc R U . . .
C14 C 0.43880(9) 0.57843(16) 0.5668(6) 0.0344(6) Uani 1 1 d . . . . .
H14A H 0.439104 0.523755 0.656373 0.041 Uiso 1 1 calc R U . . .
H14B H 0.437483 0.564717 0.393060 0.041 Uiso 1 1 calc R U . . .
C17 C 0.49711(9) 0.78213(18) 0.1340(5) 0.0337(6) Uani 1 1 d . . . . .
H17 H 0.531513 0.778153 0.120546 0.040 Uiso 1 1 calc R U . . .
C13 C 0.39300(9) 0.62836(17) 0.6351(5) 0.0308(6) Uani 1 1 d . . . . .
H13A H 0.364595 0.589414 0.633944 0.037 Uiso 1 1 calc R U . . .
H13B H 0.396657 0.651324 0.800047 0.037 Uiso 1 1 calc R U . . .
C25 C 0.79333(10) 0.5650(2) 1.2979(5) 0.0369(6) Uani 1 1 d . . . . .
H25A H 0.810786 0.618856 1.334572 0.044 Uiso 1 1 calc R U . . .
H25B H 0.793113 0.529902 1.445997 0.044 Uiso 1 1 calc R U . . .
C23 C 0.70809(10) 0.50865(17) 1.2344(6) 0.0377(6) Uani 1 1 d . . . . .
H23A H 0.700863 0.493665 1.403632 0.045 Uiso 1 1 calc R U . . .
H23B H 0.725338 0.459636 1.160738 0.045 Uiso 1 1 calc R U . . .
C22 C 0.66059(10) 0.52315(19) 1.1015(7) 0.0430(7) Uani 1 1 d . . . . .
H22A H 0.641486 0.469499 1.104655 0.052 Uiso 1 1 calc R U . . .
H22B H 0.667983 0.536361 0.931260 0.052 Uiso 1 1 calc R U . . .
C21 C 0.62917(10) 0.59548(18) 1.2052(6) 0.0363(6) Uani 1 1 d . . . . .
H21A H 0.614702 0.577210 1.359933 0.044 Uiso 1 1 calc R U . . .
H21B H 0.649610 0.646498 1.235315 0.044 Uiso 1 1 calc R U . . .
H1A H 0.1384(12) 0.559(2) 0.466(7) 0.033(8) Uiso 1 1 d . . . . .
H3 H 0.5042(15) 0.607(3) 0.741(8) 0.051(11) Uiso 1 1 d . . . . .
H2C H 0.5807(15) 0.690(2) 0.760(8) 0.056(11) Uiso 1 1 d . . . . .
H1B H 0.1476(13) 0.533(2) 0.724(7) 0.042(9) Uiso 1 1 d . . . . .
H2 H 0.3280(15) 0.835(3) 0.172(9) 0.070(13) Uiso 1 1 d . . . . .

loop_
_atom_site_aniso_label
_atom_site_aniso_U_11
_atom_site_aniso_U_22
_atom_site_aniso_U_33
_atom_site_aniso_U_23
_atom_site_aniso_U_13
_atom_site_aniso_U_12
F1 0.0377(9) 0.0546(11) 0.0559(12) 0.0165(10) 0.0210(9) -0.0039(8)
O4 0.0352(9) 0.0279(8) 0.0225(9) 0.0019(7) -0.0035(7) 0.0014(7)
O5 0.0375(10) 0.0318(9) 0.0238(9) 0.0035(7) 0.0009(7) 0.0117(7)
O1 0.0210(8) 0.0450(11) 0.0532(13) 0.0029(10) -0.0029(8) -0.0049(8)
O2 0.0276(9) 0.0550(13) 0.0515(13) 0.0041(11) -0.0051(9) -0.0103(9)
N1 0.0217(9) 0.0240(9) 0.0221(10) -0.0020(8) 0.0004(7) -0.0002(7)
O3 0.0290(9) 0.0393(10) 0.0619(14) 0.0032(10) -0.0080(10) -0.0059(8)
N2 0.0225(9) 0.0258(9) 0.0294(11) 0.0064(9) 0.0038(8) 0.0013(8)
N3 0.0229(10) 0.0320(11) 0.0486(14) 0.0061(10) -0.0065(10) 0.0002(8)
C26 0.0254(11) 0.0245(10) 0.0228(12) -0.0021(9) -0.0026(9) -0.0019(9)
C3 0.0223(10) 0.0213(9) 0.0244(11) -0.0026(9) 0.0013(9) 0.0014(8)
C8 0.0214(10) 0.0202(9) 0.0250(12) -0.0018(9) 0.0007(9) 0.0010(8)
C9 0.0224(11) 0.0215(10) 0.0236(11) 0.0013(9) 0.0006(9) 0.0001(8)
C10 0.0225(11) 0.0275(11) 0.0281(12) 0.0012(10) 0.0048(9) -0.0016(9)
C5 0.0244(11) 0.0261(11) 0.0227(11) 0.0011(9) 0.0002(9) -0.0003(9)
C6 0.0247(11) 0.0247(10) 0.0222(11) 0.0025(9) 0.0006(9) -0.0003(8)
C12 0.0196(10) 0.0240(10) 0.0306(12) 0.0013(10) 0.0000(9) -0.0005(8)
C11 0.0211(11) 0.0234(10) 0.0308(12) -0.0020(10) 0.0019(9) -0.0014(8)
C4 0.0219(10) 0.0282(11) 0.0227(11) 0.0001(9) -0.0028(8) 0.0022(8)
C2 0.0233(11) 0.0236(11) 0.0268(12) -0.0022(9) 0.0018(9) 0.0020(8)
C7 0.0224(10) 0.0277(11) 0.0252(12) 0.0027(10) -0.0024(9) 0.0012(8)
C15 0.0194(10) 0.0322(12) 0.0429(14) -0.0004(12) 0.0018(11) -0.0001(9)
C16 0.0225(11) 0.0265(11) 0.0381(14) -0.0024(11) 0.0023(10) -0.0014(9)
C24 0.0288(12) 0.0320(12) 0.0346(14) -0.0072(11) -0.0034(10) 0.0079(10)
C20 0.0244(11) 0.0322(12) 0.0455(16) -0.0068(12) 0.0006(11) 0.0001(10)
C18 0.0304(12) 0.0346(13) 0.0388(15) 0.0027(12) 0.0128(11) -0.0058(10)
C1 0.0218(11) 0.0390(14) 0.0411(16) -0.0005(12) 0.0012(11) -0.0036(10)
C19 0.0304(12) 0.0312(12) 0.0344(13) 0.0048(11) 0.0090(11) 0.0003(10)
C14 0.0243(11) 0.0251(11) 0.0539(18) 0.0054(12) -0.0040(11) -0.0009(9)
C17 0.0235(11) 0.0352(13) 0.0425(15) -0.0036(12) 0.0082(11) -0.0025(10)
C13 0.0230(11) 0.0288(11) 0.0407(15) 0.0070(11) -0.0022(10) -0.0009(9)
C25 0.0341(13) 0.0461(15) 0.0304(14) -0.0139(12) -0.0068(11) 0.0116(12)
C23 0.0343(13) 0.0280(12) 0.0508(18) 0.0043(12) 0.0063(12) 0.0068(10)
C22 0.0311(13) 0.0357(14) 0.062(2) -0.0163(14) -0.0020(13) 0.0018(11)
C21 0.0271(12) 0.0337(12) 0.0480(17) -0.0084(13) -0.0025(12) 0.0023(10)

loop_
_atom_type_symbol
_atom_type_description
_atom_type_scat_dispersion_real
_atom_type_scat_dispersion_imag
_atom_type_scat_source
C C 0.0181 0.0091 'International Tables Vol C Tables 4.2.6.8 and 6.1.1.4'
H H 0.0000 0.0000 'International Tables Vol C Tables 4.2.6.8 and 6.1.1.4'
F F 0.0727 0.0534 'International Tables Vol C Tables 4.2.6.8 and 6.1.1.4'
N N 0.0311 0.0180 'International Tables Vol C Tables 4.2.6.8 and 6.1.1.4'
O O 0.0492 0.0322 'International Tables Vol C Tables 4.2.6.8 and 6.1.1.4'

loop_
_geom_angle_atom_site_label_1
_geom_angle_atom_site_label_2
_geom_angle_atom_site_label_3
_geom_angle
_geom_angle_site_symmetry_1
_geom_angle_site_symmetry_3
_geom_angle_publ_flag
C20 O2 H2C 115(3) . . ?
C2 N1 H1A 110(2) . . ?
C2 N1 H1B 111(2) . . ?
C1 N1 C2 112.92(19) . . ?
C1 N1 H1A 111(2) . . ?
C1 N1 H1B 105(2) . . ?
H1A N1 H1B 106(3) . . ?
C9 N2 H2 124(3) . . ?
C10 N2 C9 109.3(2) . . ?
C10 N2 H2 123(3) . . ?
C15 N3 C14 126.6(3) . . ?
C15 N3 H3 113(2) . . ?
C14 N3 H3 120(2) . . ?
O4 C26 C25 117.6(2) . . ?
O5 C26 O4 122.6(2) . . ?
O5 C26 C25 119.8(2) . . ?
C5 C3 C4 118.3(2) . . ?
C5 C3 C2 120.9(2) . . ?
C4 C3 C2 120.8(2) . . ?
C6 C8 C9 119.9(2) . . ?
C7 C8 C9 122.5(2) . . ?
C7 C8 C6 117.6(2) . . ?
N2 C9 C8 119.6(2) . . ?
C12 C9 N2 109.2(2) . . ?
C12 C9 C8 131.1(2) . . ?
N2 C10 C11 108.1(2) . . ?
N2 C10 C19 128.9(2) . . ?
C19 C10 C11 123.0(2) . . ?
C3 C5 H5 119.4 . . ?
C3 C5 C7 121.3(2) . . ?
C7 C5 H5 119.4 . . ?
C8 C6 H6 119.3 . . ?
C4 C6 C8 121.5(2) . . ?
C4 C6 H6 119.3 . . ?
C9 C12 C11 106.8(2) . . ?
C9 C12 C13 128.6(2) . . ?
C11 C12 C13 124.3(2) . . ?
C10 C11 C12 106.6(2) . . ?
C16 C11 C10 118.4(2) . . ?
C16 C11 C12 134.9(2) . . ?
C3 C4 H4 119.7 . . ?
C6 C4 C3 120.7(2) . . ?
C6 C4 H4 119.7 . . ?
N1 C2 C3 110.71(18) . . ?
N1 C2 H2A 109.5 . . ?
N1 C2 H2B 109.5 . . ?
C3 C2 H2A 109.5 . . ?
C3 C2 H2B 109.5 . . ?
H2A C2 H2B 108.1 . . ?
C8 C7 H7 119.7 . . ?
C5 C7 C8 120.6(2) . . ?
C5 C7 H7 119.7 . . ?
O1 C15 N3 120.5(3) . . ?
O1 C15 C16 118.8(2) . . ?
N3 C15 C16 120.6(2) . . ?
C11 C16 C15 123.4(2) . . ?
C17 C16 C11 118.6(2) . . ?
C17 C16 C15 117.4(2) . . ?
H24A C24 H24B 107.8 . . ?
C25 C24 H24A 109.0 . . ?
C25 C24 H24B 109.0 . . ?
C23 C24 H24A 109.0 . . ?
C23 C24 H24B 109.0 . . ?
C23 C24 C25 112.8(2) . . ?
O2 C20 C21 112.9(2) . . ?
O3 C20 O2 122.9(3) . . ?
O3 C20 C21 124.1(3) . . ?
F1 C18 C19 117.8(3) . . ?
F1 C18 C17 118.0(2) . . ?
C19 C18 C17 124.2(3) . . ?
N1 C1 H1C 109.5 . . ?
N1 C1 H1D 109.5 . . ?
N1 C1 H1E 109.5 . . ?
H1C C1 H1D 109.5 . . ?
H1C C1 H1E 109.5 . . ?
H1D C1 H1E 109.5 . . ?
C10 C19 H19 122.2 . . ?
C18 C19 C10 115.5(3) . . ?
C18 C19 H19 122.2 . . ?
N3 C14 H14A 108.9 . . ?
N3 C14 H14B 108.9 . . ?
N3 C14 C13 113.6(2) . . ?
H14A C14 H14B 107.7 . . ?
C13 C14 H14A 108.9 . . ?
C13 C14 H14B 108.9 . . ?
C16 C17 H17 119.9 . . ?
C18 C17 C16 120.2(2) . . ?
C18 C17 H17 119.9 . . ?
C12 C13 C14 111.1(2) . . ?
C12 C13 H13A 109.4 . . ?
C12 C13 H13B 109.4 . . ?
C14 C13 H13A 109.4 . . ?
C14 C13 H13B 109.4 . . ?
H13A C13 H13B 108.0 . . ?
C26 C25 C24 113.6(2) . . ?
C26 C25 H25A 108.8 . . ?
C26 C25 H25B 108.8 . . ?
C24 C25 H25A 108.8 . . ?
C24 C25 H25B 108.8 . . ?
H25A C25 H25B 107.7 . . ?
C24 C23 H23A 109.0 . . ?
C24 C23 H23B 109.0 . . ?
C24 C23 C22 112.8(2) . . ?
H23A C23 H23B 107.8 . . ?
C22 C23 H23A 109.0 . . ?
C22 C23 H23B 109.0 . . ?
C23 C22 H22A 108.7 . . ?
C23 C22 H22B 108.7 . . ?
C23 C22 C21 114.3(3) . . ?
H22A C22 H22B 107.6 . . ?
C21 C22 H22A 108.7 . . ?
C21 C22 H22B 108.7 . . ?
C20 C21 C22 109.3(3) . . ?
C20 C21 H21A 109.8 . . ?
C20 C21 H21B 109.8 . . ?
C22 C21 H21A 109.8 . . ?
C22 C21 H21B 109.8 . . ?
H21A C21 H21B 108.3 . . ?

loop_
_geom_bond_atom_site_label_1
_geom_bond_atom_site_label_2
_geom_bond_distance
_geom_bond_site_symmetry_2
_geom_bond_publ_flag
F1 C18 1.358(3) . ?
O4 C26 1.261(3) . ?
O5 C26 1.260(3) . ?
O1 C15 1.257(3) . ?
O2 C20 1.319(4) . ?
O2 H2C 0.91(4) . ?
N1 C2 1.488(3) . ?
N1 C1 1.485(3) . ?
N1 H1A 0.92(4) . ?
N1 H1B 0.97(4) . ?
O3 C20 1.224(3) . ?
N2 C9 1.384(3) . ?
N2 C10 1.366(3) . ?
N2 H2 0.88(5) . ?
N3 C15 1.335(4) . ?
N3 C14 1.462(3) . ?
N3 H3 0.93(4) . ?
C26 C25 1.515(3) . ?
C3 C5 1.388(3) . ?
C3 C4 1.396(3) . ?
C3 C2 1.513(3) . ?
C8 C9 1.469(3) . ?
C8 C6 1.402(3) . ?
C8 C7 1.401(3) . ?
C9 C12 1.384(3) . ?
C10 C11 1.418(3) . ?
C10 C19 1.399(3) . ?
C5 H5 0.9500 . ?
C5 C7 1.393(3) . ?
C6 H6 0.9500 . ?
C6 C4 1.384(3) . ?
C12 C11 1.437(3) . ?
C12 C13 1.497(3) . ?
C11 C16 1.415(3) . ?
C4 H4 0.9500 . ?
C2 H2A 0.9900 . ?
C2 H2B 0.9900 . ?
C7 H7 0.9500 . ?
C15 C16 1.485(4) . ?
C16 C17 1.393(4) . ?
C24 H24A 0.9900 . ?
C24 H24B 0.9900 . ?
C24 C25 1.518(4) . ?
C24 C23 1.516(4) . ?
C20 C21 1.496(4) . ?
C18 C19 1.376(4) . ?
C18 C17 1.381(4) . ?
C1 H1C 0.9800 . ?
C1 H1D 0.9800 . ?
C1 H1E 0.9800 . ?
C19 H19 0.9500 . ?
C14 H14A 0.9900 . ?
C14 H14B 0.9900 . ?
C14 C13 1.529(4) . ?
C17 H17 0.9500 . ?
C13 H13A 0.9900 . ?
C13 H13B 0.9900 . ?
C25 H25A 0.9900 . ?
C25 H25B 0.9900 . ?
C23 H23A 0.9900 . ?
C23 H23B 0.9900 . ?
C23 C22 1.517(4) . ?
C22 H22A 0.9900 . ?
C22 H22B 0.9900 . ?
C22 C21 1.535(4) . ?
C21 H21A 0.9900 . ?
C21 H21B 0.9900 . ?

loop_
_geom_torsion_atom_site_label_1
_geom_torsion_atom_site_label_2
_geom_torsion_atom_site_label_3
_geom_torsion_atom_site_label_4
_geom_torsion
_geom_torsion_site_symmetry_1
_geom_torsion_site_symmetry_2
_geom_torsion_site_symmetry_3
_geom_torsion_site_symmetry_4
_geom_torsion_publ_flag
F1 C18 C19 C10 179.9(2) . . . . ?
F1 C18 C17 C16 179.5(3) . . . . ?
O4 C26 C25 C24 39.7(4) . . . . ?
O5 C26 C25 C24 -142.9(3) . . . . ?
O1 C15 C16 C11 -150.4(3) . . . . ?
O1 C15 C16 C17 20.5(4) . . . . ?
O2 C20 C21 C22 -94.1(3) . . . . ?
O3 C20 C21 C22 82.0(4) . . . . ?
N2 C9 C12 C11 0.9(3) . . . . ?
N2 C9 C12 C13 -172.7(2) . . . . ?
N2 C10 C11 C12 0.0(3) . . . . ?
N2 C10 C11 C16 -177.9(2) . . . . ?
N2 C10 C19 C18 -179.4(3) . . . . ?
N3 C15 C16 C11 27.2(4) . . . . ?
N3 C15 C16 C17 -161.9(3) . . . . ?
N3 C14 C13 C12 72.5(3) . . . . ?
C3 C5 C7 C8 -1.6(4) . . . . ?
C8 C9 C12 C11 176.8(2) . . . . ?
C8 C9 C12 C13 3.2(5) . . . . ?
C8 C6 C4 C3 -0.5(4) . . . . ?
C9 N2 C10 C11 0.6(3) . . . . ?
C9 N2 C10 C19 179.7(3) . . . . ?
C9 C8 C6 C4 178.8(2) . . . . ?
C9 C8 C7 C5 -177.8(2) . . . . ?
C9 C12 C11 C10 -0.6(3) . . . . ?
C9 C12 C11 C16 176.8(3) . . . . ?
C9 C12 C13 C14 149.8(3) . . . . ?
C10 N2 C9 C8 -177.4(2) . . . . ?
C10 N2 C9 C12 -1.0(3) . . . . ?
C10 C11 C16 C15 167.4(2) . . . . ?
C10 C11 C16 C17 -3.4(4) . . . . ?
C5 C3 C4 C6 0.9(3) . . . . ?
C5 C3 C2 N1 -82.6(3) . . . . ?
C6 C8 C9 N2 18.9(3) . . . . ?
C6 C8 C9 C12 -156.6(3) . . . . ?
C6 C8 C7 C5 2.0(3) . . . . ?
C12 C11 C16 C15 -9.8(5) . . . . ?
C12 C11 C16 C17 179.5(3) . . . . ?
C11 C10 C19 C18 -0.4(4) . . . . ?
C11 C12 C13 C14 -22.8(4) . . . . ?
C11 C16 C17 C18 1.5(4) . . . . ?
C4 C3 C5 C7 0.1(4) . . . . ?
C4 C3 C2 N1 97.0(3) . . . . ?
C2 C3 C5 C7 179.7(2) . . . . ?
C2 C3 C4 C6 -178.7(2) . . . . ?
C7 C8 C9 N2 -161.4(2) . . . . ?
C7 C8 C9 C12 23.1(4) . . . . ?
C7 C8 C6 C4 -0.9(3) . . . . ?
C15 N3 C14 C13 -76.1(4) . . . . ?
C15 C16 C17 C18 -169.8(3) . . . . ?
C24 C23 C22 C21 -61.1(4) . . . . ?
C1 N1 C2 C3 -174.2(2) . . . . ?
C19 C10 C11 C12 -179.2(3) . . . . ?
C19 C10 C11 C16 2.9(4) . . . . ?
C19 C18 C17 C16 1.1(5) . . . . ?
C14 N3 C15 O1 -168.9(3) . . . . ?
C14 N3 C15 C16 13.6(4) . . . . ?
C17 C18 C19 C10 -1.7(4) . . . . ?
C13 C12 C11 C10 173.4(2) . . . . ?
C13 C12 C11 C16 -9.2(5) . . . . ?
C25 C24 C23 C22 -163.7(3) . . . . ?
C23 C24 C25 C26 73.7(3) . . . . ?
C23 C22 C21 C20 167.2(3) . . . . ?
